data_1503170
loop_
_publ_author_name
'Yang, Luo'
'Lei, Chuan-Hu'
'Wang, De-Xian'
'Huang, Zhi-Tang'
'Wang, Mei-Xiang'

_publ_section_title
;
 Highly efficient and expedient synthesis of
 5-hydroxy-1H-pyrrol-2-(5H)-ones from FeCl3-catalyzed tandem
 intramolecular enaminic addition of tertiary enamides to ketones and
 1,3-hydroxy rearrangement.
;
_journal_issue 17
_journal_name_full 'Organic letters'
_journal_page_first 3918
_journal_page_last 3921
_journal_paper_doi 10.1021/ol101607z
_journal_volume 12
_journal_year 2010
_chemical_formula_sum 'C24 H21 N O2'
_chemical_formula_weight 355.42
_chemical_name_systematic
; 
 ? 
;
_space_group_IT_number 14
_symmetry_cell_setting monoclinic
_symmetry_space_group_name_Hall '-P 2ybc'
_symmetry_space_group_name_H-M 'P 1 21/c 1'
_atom_sites_solution_hydrogens geom
_atom_sites_solution_primary direct
_atom_sites_solution_secondary difmap
_audit_creation_method SHELXL-97
_cell_angle_alpha 90.00
_cell_angle_beta 101.57(3)
_cell_angle_gamma 90.00
_cell_formula_units_Z 4
_cell_length_a 8.5467(17)
_cell_length_b 10.490(2)
_cell_length_c 21.228(4)
_cell_measurement_reflns_used 5493
_cell_measurement_temperature 293(2)
_cell_measurement_theta_max 25.00
_cell_measurement_theta_min 1.96
_cell_volume 1864.5(7)
_computing_cell_refinement 'Rapid Auto(Rigaku 2001)'
_computing_data_collection 'Rapid Auto(Rigaku 2001)'
_computing_data_reduction 'Rapid Auto(Rigaku 2001)'
_computing_structure_refinement 'SHELXL-97 (Sheldrick, 1997)'
_computing_structure_solution 'SHELXS-97 (Sheldrick, 1990)'
_diffrn_ambient_temperature 293(2)
_diffrn_measured_fraction_theta_full 0.997
_diffrn_measured_fraction_theta_max 0.997
_diffrn_measurement_device_type 'Rigaku Raxis Rapid IP'
_diffrn_measurement_method oscillation
_diffrn_radiation_monochromator graphite
_diffrn_radiation_source 'Rotating Anode'
_diffrn_radiation_type MoK\a
_diffrn_radiation_wavelength 0.71073
_diffrn_reflns_av_R_equivalents 0.0249
_diffrn_reflns_av_sigmaI/netI 0.0419
_diffrn_reflns_limit_h_max 10
_diffrn_reflns_limit_h_min -10
_diffrn_reflns_limit_k_max 12
_diffrn_reflns_limit_k_min -11
_diffrn_reflns_limit_l_max 25
_diffrn_reflns_limit_l_min -25
_diffrn_reflns_number 5493
_diffrn_reflns_theta_full 25.00
_diffrn_reflns_theta_max 25.00
_diffrn_reflns_theta_min 1.96
_exptl_absorpt_coefficient_mu 0.080
_exptl_absorpt_correction_T_max 0.9834
_exptl_absorpt_correction_T_min 0.9740
_exptl_absorpt_correction_type empirical
_exptl_absorpt_process_details abscor
_exptl_crystal_colour colorless
_exptl_crystal_density_diffrn 1.266
_exptl_crystal_density_method 'not measured'
_exptl_crystal_description prism
_exptl_crystal_F_000 752
_exptl_crystal_size_max 0.33
_exptl_crystal_size_mid 0.27
_exptl_crystal_size_min 0.21
_refine_diff_density_max 0.240
_refine_diff_density_min -0.282
_refine_diff_density_rms 0.082
_refine_ls_extinction_coef 0.0085(6)
_refine_ls_extinction_method none
_refine_ls_goodness_of_fit_ref 1.156
_refine_ls_hydrogen_treatment constr
_refine_ls_matrix_type full
_refine_ls_number_parameters 244
_refine_ls_number_reflns 3272
_refine_ls_number_restraints 0
_refine_ls_restrained_S_all 1.156
_refine_ls_R_factor_all 0.0781
_refine_ls_R_factor_gt 0.0535
_refine_ls_shift/su_max 0.000
_refine_ls_shift/su_mean 0.000
_refine_ls_structure_factor_coef Fsqd
_refine_ls_weighting_details 'calc w=1/[\s^2^(Fo^2^)+(0.0726P)^2^+0.0000P] where P=(Fo^2^+2Fc^2^)/3'
_refine_ls_weighting_scheme calc
_refine_ls_wR_factor_gt 0.1277
_refine_ls_wR_factor_ref 0.1373
_reflns_number_gt 2572
_reflns_number_total 3272
_reflns_threshold_expression >2sigma(I)
_cod_data_source_file ol101607z_si_002.cif
_cod_data_source_block a
_cod_depositor_comments
;
The following automatic conversions were performed:

'_symmetry_cell_setting' value 'Monoclinic' changed to 'monoclinic'
according to /home/saulius/struct/CIF-dictionaries/cif_core.dic
dictionary named 'cif_core.dic' version 2.4.2 from 2011-04-26.

Automatic conversion script
Id: cif_fix_values 1715 2011-07-08 13:25:40Z adriana 
;
_cod_original_cell_volume 1864.6(6)
_cod_original_sg_symbol_H-M 'P2(1)/c  '
_cod_database_code 1503170

loop_
_symmetry_equiv_pos_as_xyz
'x, y, z'
'-x, y+1/2, -z+1/2'
'-x, -y, -z'
'x, -y-1/2, z-1/2'

loop_
_atom_site_label
_atom_site_type_symbol
_atom_site_fract_x
_atom_site_fract_y
_atom_site_fract_z
_atom_site_U_iso_or_equiv
_atom_site_adp_type
_atom_site_occupancy
_atom_site_symmetry_multiplicity
_atom_site_calc_flag
_atom_site_refinement_flags
O1 O 0.16964(15) 0.91413(13) 0.17686(6) 0.0434(4) Uani 1 1 d .
O2 O 0.04978(16) 0.64884(13) 0.15790(6) 0.0436(4) Uani 1 1 d .
N1 N 0.16224(17) 0.86344(14) 0.28183(7) 0.0321(4) Uani 1 1 d .
C1 C 0.1207(2) 0.84959(17) 0.21645(8) 0.0325(4) Uani 1 1 d .
C4 C 0.0965(2) 0.76026(17) 0.31245(8) 0.0320(4) Uani 1 1 d .
C7 C -0.1624(2) 0.78457(17) 0.17162(8) 0.0336(4) Uani 1 1 d .
C19 C 0.4348(2) 0.87963(19) 0.34965(9) 0.0373(5) Uani 1 1 d .
C18 C 0.1051(2) 0.8525(2) 0.42262(9) 0.0414(5) Uani 1 1 d .
H18A H 0.0877 0.9338 0.4052 0.050 Uiso 1 1 calc R
C2 C 0.0034(2) 0.73551(18) 0.20254(9) 0.0339(4) Uani 1 1 d .
C5 C 0.2903(2) 0.94863(18) 0.31256(9) 0.0380(5) Uani 1 1 d .
H5A H 0.2493 1.0050 0.3416 0.046 Uiso 1 1 calc R
H5B H 0.3230 1.0009 0.2798 0.046 Uiso 1 1 calc R
C3 C 0.0105(2) 0.68405(18) 0.26892(9) 0.0371(5) Uani 1 1 d .
H3A H -0.0385 0.6092 0.2783 0.045 Uiso 1 1 calc R
C13 C 0.1190(2) 0.74966(18) 0.38302(8) 0.0334(5) Uani 1 1 d .
C12 C -0.2173(2) 0.7803(2) 0.10594(10) 0.0460(5) Uani 1 1 d .
H12A H -0.1530 0.7460 0.0797 0.055 Uiso 1 1 calc R
C8 C -0.2603(3) 0.8375(2) 0.20882(10) 0.0524(6) Uani 1 1 d .
H8A H -0.2259 0.8406 0.2532 0.063 Uiso 1 1 calc R
C14 C 0.1459(3) 0.6294(2) 0.41043(9) 0.0471(5) Uani 1 1 d .
H14A H 0.1566 0.5595 0.3847 0.056 Uiso 1 1 calc R
C20 C 0.4921(2) 0.7691(2) 0.32699(11) 0.0504(6) Uani 1 1 d .
H20A H 0.4385 0.7341 0.2884 0.061 Uiso 1 1 calc R
C17 C 0.1170(3) 0.8346(2) 0.48779(10) 0.0492(6) Uani 1 1 d .
H17A H 0.1074 0.9041 0.5140 0.059 Uiso 1 1 calc R
C24 C 0.5158(2) 0.9288(2) 0.40766(10) 0.0491(6) Uani 1 1 d .
H24A H 0.4790 1.0027 0.4241 0.059 Uiso 1 1 calc R
C11 C -0.3671(3) 0.8266(2) 0.07879(10) 0.0567(6) Uani 1 1 d .
H11A H -0.4033 0.8224 0.0345 0.068 Uiso 1 1 calc R
C10 C -0.4623(3) 0.8786(2) 0.11677(12) 0.0584(6) Uani 1 1 d .
H10A H -0.5635 0.9087 0.0984 0.070 Uiso 1 1 calc R
C16 C 0.1429(3) 0.7150(2) 0.51439(10) 0.0531(6) Uani 1 1 d .
H16A H 0.1508 0.7035 0.5584 0.064 Uiso 1 1 calc R
C9 C -0.4082(3) 0.8860(3) 0.18154(11) 0.0606(7) Uani 1 1 d .
H9A H -0.4711 0.9238 0.2074 0.073 Uiso 1 1 calc R
C15 C 0.1568(3) 0.6132(2) 0.47579(10) 0.0564(6) Uani 1 1 d .
H15A H 0.1738 0.5322 0.4936 0.068 Uiso 1 1 calc R
C21 C 0.6278(3) 0.7095(3) 0.36067(12) 0.0602(7) Uani 1 1 d .
H21A H 0.6653 0.6357 0.3445 0.072 Uiso 1 1 calc R
C6 C 0.2095(3) 0.6041(2) 0.17549(10) 0.0574(6) Uani 1 1 d .
H6A H 0.2314 0.5468 0.1431 0.086 Uiso 1 1 calc R
H6B H 0.2233 0.5602 0.2159 0.086 Uiso 1 1 calc R
H6C H 0.2816 0.6751 0.1794 0.086 Uiso 1 1 calc R
C23 C 0.6511(3) 0.8685(3) 0.44121(11) 0.0618(7) Uani 1 1 d .
H23A H 0.7050 0.9022 0.4801 0.074 Uiso 1 1 calc R
C22 C 0.7063(3) 0.7594(3) 0.41757(12) 0.0609(7) Uani 1 1 d .
H22A H 0.7974 0.7194 0.4404 0.073 Uiso 1 1 calc R

loop_
_atom_site_aniso_label
_atom_site_aniso_U_11
_atom_site_aniso_U_22
_atom_site_aniso_U_33
_atom_site_aniso_U_23
_atom_site_aniso_U_13
_atom_site_aniso_U_12
O1 0.0478(8) 0.0466(9) 0.0380(8) 0.0085(7) 0.0143(6) -0.0030(6)
O2 0.0512(8) 0.0428(9) 0.0354(7) -0.0080(6) 0.0055(6) 0.0090(6)
N1 0.0337(8) 0.0322(9) 0.0291(8) 0.0009(7) 0.0035(6) -0.0024(6)
C1 0.0321(10) 0.0321(11) 0.0338(10) 0.0012(9) 0.0078(8) 0.0070(7)
C4 0.0342(10) 0.0308(10) 0.0308(10) 0.0016(8) 0.0061(7) 0.0023(7)
C7 0.0368(10) 0.0319(11) 0.0320(10) -0.0007(8) 0.0065(8) -0.0056(8)
C19 0.0345(10) 0.0425(12) 0.0346(10) 0.0032(9) 0.0068(8) -0.0075(8)
C18 0.0445(11) 0.0402(12) 0.0394(11) -0.0023(10) 0.0078(8) -0.0022(9)
C2 0.0415(11) 0.0314(11) 0.0283(10) -0.0046(8) 0.0061(7) -0.0010(8)
C5 0.0390(10) 0.0348(11) 0.0392(11) -0.0015(9) 0.0058(8) -0.0047(8)
C3 0.0475(11) 0.0305(11) 0.0324(10) 0.0013(9) 0.0056(8) -0.0039(8)
C13 0.0312(10) 0.0380(12) 0.0302(10) -0.0003(9) 0.0038(7) -0.0014(8)
C12 0.0472(12) 0.0545(14) 0.0352(11) -0.0068(10) 0.0059(9) 0.0015(10)
C8 0.0524(13) 0.0690(16) 0.0357(11) -0.0045(11) 0.0089(9) 0.0069(11)
C14 0.0626(14) 0.0417(13) 0.0357(11) 0.0026(10) 0.0070(9) 0.0063(10)
C20 0.0430(12) 0.0588(15) 0.0473(13) -0.0048(11) 0.0036(9) 0.0038(10)
C17 0.0531(13) 0.0586(15) 0.0355(11) -0.0120(11) 0.0081(9) -0.0022(10)
C24 0.0478(12) 0.0534(14) 0.0436(12) -0.0005(11) 0.0032(9) -0.0124(10)
C11 0.0548(14) 0.0685(17) 0.0398(12) -0.0082(12) -0.0072(10) 0.0047(11)
C10 0.0386(12) 0.0666(16) 0.0643(15) -0.0045(13) -0.0029(10) 0.0025(11)
C16 0.0515(13) 0.0781(18) 0.0286(11) 0.0040(12) 0.0057(9) 0.0045(11)
C9 0.0479(13) 0.0802(18) 0.0552(14) -0.0053(13) 0.0143(11) 0.0139(12)
C15 0.0719(16) 0.0564(15) 0.0399(12) 0.0141(12) 0.0085(10) 0.0104(11)
C21 0.0458(13) 0.0648(16) 0.0713(16) 0.0072(13) 0.0145(12) 0.0100(11)
C6 0.0625(15) 0.0577(16) 0.0505(13) -0.0069(12) 0.0072(11) 0.0223(11)
C23 0.0529(14) 0.079(2) 0.0463(13) 0.0110(13) -0.0071(10) -0.0162(13)
C22 0.0362(12) 0.0779(19) 0.0644(16) 0.0264(14) 0.0004(11) -0.0048(11)

loop_
_atom_type_symbol
_atom_type_description
_atom_type_scat_dispersion_real
_atom_type_scat_dispersion_imag
_atom_type_scat_source
C C 0.0033 0.0016 'International Tables Vol C Tables 4.2.6.8 and 6.1.1.4'
H H 0.0000 0.0000 'International Tables Vol C Tables 4.2.6.8 and 6.1.1.4'
N N 0.0061 0.0033 'International Tables Vol C Tables 4.2.6.8 and 6.1.1.4'
O O 0.0106 0.0060 'International Tables Vol C Tables 4.2.6.8 and 6.1.1.4'

loop_
_geom_angle_atom_site_label_1
_geom_angle_atom_site_label_2
_geom_angle_atom_site_label_3
_geom_angle
C6 O2 C2 114.60(14)
C1 N1 C4 109.51(14)
C1 N1 C5 122.39(15)
C4 N1 C5 125.85(14)
O1 C1 N1 125.87(17)
O1 C1 C2 126.61(16)
N1 C1 C2 107.50(15)
C3 C4 N1 110.59(16)
C3 C4 C13 127.06(17)
N1 C4 C13 122.27(15)
C8 C7 C12 118.01(18)
C8 C7 C2 120.51(16)
C12 C7 C2 121.46(17)
C20 C19 C24 118.24(19)
C20 C19 C5 122.05(17)
C24 C19 C5 119.70(19)
C17 C18 C13 120.29(19)
C17 C18 H18A 119.9
C13 C18 H18A 119.9
O2 C2 C3 115.54(15)
O2 C2 C7 106.68(13)
C3 C2 C7 112.61(16)
O2 C2 C1 111.30(15)
C3 C2 C1 101.32(14)
C7 C2 C1 109.31(14)
N1 C5 C19 113.62(15)
N1 C5 H5A 108.8
C19 C5 H5A 108.8
N1 C5 H5B 108.8
C19 C5 H5B 108.8
H5A C5 H5B 107.7
C4 C3 C2 110.49(17)
C4 C3 H3A 124.8
C2 C3 H3A 124.8
C18 C13 C14 118.63(18)
C18 C13 C4 123.17(17)
C14 C13 C4 118.08(17)
C7 C12 C11 120.6(2)
C7 C12 H12A 119.7
C11 C12 H12A 119.7
C7 C8 C9 121.30(19)
C7 C8 H8A 119.4
C9 C8 H8A 119.4
C15 C14 C13 120.3(2)
C15 C14 H14A 119.9
C13 C14 H14A 119.9
C19 C20 C21 121.2(2)
C19 C20 H20A 119.4
C21 C20 H20A 119.4
C16 C17 C18 120.6(2)
C16 C17 H17A 119.7
C18 C17 H17A 119.7
C23 C24 C19 120.3(2)
C23 C24 H24A 119.9
C19 C24 H24A 119.9
C10 C11 C12 120.3(2)
C10 C11 H11A 119.9
C12 C11 H11A 119.9
C9 C10 C11 119.8(2)
C9 C10 H10A 120.1
C11 C10 H10A 120.1
C15 C16 C17 119.5(2)
C15 C16 H16A 120.2
C17 C16 H16A 120.2
C10 C9 C8 120.0(2)
C10 C9 H9A 120.0
C8 C9 H9A 120.0
C16 C15 C14 120.7(2)
C16 C15 H15A 119.7
C14 C15 H15A 119.7
C22 C21 C20 119.9(2)
C22 C21 H21A 120.1
C20 C21 H21A 120.1
O2 C6 H6A 109.5
O2 C6 H6B 109.5
H6A C6 H6B 109.5
O2 C6 H6C 109.5
H6A C6 H6C 109.5
H6B C6 H6C 109.5
C22 C23 C24 120.5(2)
C22 C23 H23A 119.8
C24 C23 H23A 119.8
C21 C22 C23 120.0(2)
C21 C22 H22A 120.0
C23 C22 H22A 120.0

loop_
_geom_bond_atom_site_label_1
_geom_bond_atom_site_label_2
_geom_bond_distance
O1 C1 1.217(2)
O2 C6 1.420(2)
O2 C2 1.426(2)
N1 C1 1.370(2)
N1 C4 1.434(2)
N1 C5 1.462(2)
C1 C2 1.551(3)
C4 C3 1.327(2)
C4 C13 1.476(3)
C7 C8 1.378(3)
C7 C12 1.380(3)
C7 C2 1.527(3)
C19 C20 1.382(3)
C19 C24 1.386(3)
C19 C5 1.509(3)
C18 C17 1.379(3)
C18 C13 1.387(3)
C18 H18A 0.9300
C2 C3 1.499(3)
C5 H5A 0.9700
C5 H5B 0.9700
C3 H3A 0.9300
C13 C14 1.389(3)
C12 C11 1.382(3)
C12 H12A 0.9300
C8 C9 1.378(3)
C8 H8A 0.9300
C14 C15 1.382(3)
C14 H14A 0.9300
C20 C21 1.383(3)
C20 H20A 0.9300
C17 C16 1.376(3)
C17 H17A 0.9300
C24 C23 1.384(3)
C24 H24A 0.9300
C11 C10 1.368(3)
C11 H11A 0.9300
C10 C9 1.362(3)
C10 H10A 0.9300
C16 C15 1.365(3)
C16 H16A 0.9300
C9 H9A 0.9300
C15 H15A 0.9300
C21 C22 1.363(3)
C21 H21A 0.9300
C6 H6A 0.9600
C6 H6B 0.9600
C6 H6C 0.9600
C23 C22 1.371(4)
C23 H23A 0.9300
C22 H22A 0.9300
